data_7247464
loop_
_publ_author_name
'Zhang, Rongzheng'
'Xu, Yuangang'
'Yang, Feng'
'Wang, Pengcheng'
'Lin, Qiuhan'
'Huang, Hui'
'Lu, Ming'

_publ_section_title
;
 Synthesis, characterization and properties of new heat resistant
 energetic materials based on two C--C bridged pyrazole and benzene
 skeletons
;
_journal_issue 41
_journal_name_full CrystEngComm
_journal_page_first 5827
_journal_page_last 5833
_journal_paper_doi 10.1039/D3CE00530E
_journal_volume 25
_journal_year 2023
_chemical_formula_moiety 'C15 H7 N7 O10, C H4 O'
_chemical_formula_sum 'C16 H11 N7 O11'
_chemical_formula_weight 477.32
_space_group_crystal_system monoclinic
_space_group_IT_number 14
_space_group_name_Hall '-P 2ybc'
_space_group_name_H-M_alt 'P 1 21/c 1'
_atom_sites_solution_hydrogens mixed
_audit_block_doi 10.5517/ccdc.csd.cc2fgrsg
_audit_creation_method SHELXL-2018/3
_audit_update_record
;
2023-08-05 deposited with the CCDC.	2023-09-14 downloaded from the CCDC.
;
_cell_angle_alpha 90
_cell_angle_beta 112.251(3)
_cell_angle_gamma 90
_cell_formula_units_Z 8
_cell_length_a 26.806(4)
_cell_length_b 7.7681(10)
_cell_length_c 20.357(3)
_cell_measurement_reflns_used 8882
_cell_measurement_temperature 296(2)
_cell_measurement_theta_max 22.75
_cell_measurement_theta_min 2.46
_cell_volume 3923.3(10)
_computing_cell_refinement 'Bruker SAINT'
_computing_data_collection 'Bruker APEX3'
_computing_data_reduction 'Bruker SAINT'
_computing_molecular_graphics 'Bruker SHELXTL'
_computing_publication_material 'Bruker SHELXTL'
_computing_structure_refinement 'SHELXL-2018/3 (Sheldrick, 2018)'
_computing_structure_solution 'SHELXT 2014/5 (Sheldrick, 2014)'
_diffrn_ambient_temperature 296(2)
_diffrn_detector_area_resol_mean 10.42
_diffrn_measured_fraction_theta_full 0.960
_diffrn_measured_fraction_theta_max 0.960
_diffrn_measurement_device_type 'Bruker D8 QUEST PHOTON 100'
_diffrn_measurement_method '\f and \w scans'
_diffrn_radiation_type MoK\a
_diffrn_radiation_wavelength 0.71073
_diffrn_reflns_av_R_equivalents 0.0818
_diffrn_reflns_av_unetI/netI 0.0802
_diffrn_reflns_Laue_measured_fraction_full 0.960
_diffrn_reflns_Laue_measured_fraction_max 0.960
_diffrn_reflns_limit_h_max 31
_diffrn_reflns_limit_h_min -31
_diffrn_reflns_limit_k_max 9
_diffrn_reflns_limit_k_min -9
_diffrn_reflns_limit_l_max 20
_diffrn_reflns_limit_l_min -21
_diffrn_reflns_number 27370
_diffrn_reflns_point_group_measured_fraction_full 0.960
_diffrn_reflns_point_group_measured_fraction_max 0.960
_diffrn_reflns_theta_full 24.997
_diffrn_reflns_theta_max 24.997
_diffrn_reflns_theta_min 0.821
_diffrn_source.source 'Ius 2.0'
_diffrn_source.type microfocus

_exptl_absorpt_coefficient_mu 0.140
_exptl_absorpt_correction_T_max 0.7456
_exptl_absorpt_correction_T_min 0.4691
_exptl_absorpt_correction_type multi-scan
_exptl_absorpt_process_details sadabs
_exptl_crystal_colour yellow
_exptl_crystal_density_diffrn 1.616
_exptl_crystal_description block
_exptl_crystal_F_000 1952
_exptl_crystal_size_max 0.220
_exptl_crystal_size_mid 0.200
_exptl_crystal_size_min 0.120
_refine_diff_density_max 0.291
_refine_diff_density_min -0.291
_refine_diff_density_rms 0.065
_refine_ls_extinction_method none
_refine_ls_goodness_of_fit_ref 1.054
_refine_ls_hydrogen_treatment constr
_refine_ls_matrix_type full
_refine_ls_number_parameters 617
_refine_ls_number_reflns 6638
_refine_ls_number_restraints 0
_refine_ls_restrained_S_all 1.054
_refine_ls_R_factor_all 0.1105
_refine_ls_R_factor_gt 0.0702
_refine_ls_shift/su_max 0.001
_refine_ls_shift/su_mean 0.000
_refine_ls_structure_factor_coef Fsqd
_refine_ls_weighting_details 'w=1/[\s^2^(Fo^2^)+(0.0815P)^2^+2.8248P] where P=(Fo^2^+2Fc^2^)/3'
_refine_ls_weighting_scheme calc
_refine_ls_wR_factor_gt 0.1647
_refine_ls_wR_factor_ref 0.1870
_reflns_Friedel_coverage 0.000
_reflns_number_gt 4468
_reflns_number_total 6638
_reflns_threshold_expression 'I > 2\s(I)'
_cod_data_source_file d3ce00530e2.cif
_cod_data_source_block 2_a
_cod_depositor_comments 'Adding full bibliography for 7247464--7247465.cif.'
_cod_original_sg_symbol_H-M 'P 21/c'
_cod_database_code 7247464
_shelx_shelxl_version_number 2018/3
_shelx_space_group_comment
;
The symmetry employed for this shelxl refinement is uniquely defined
by the following loop, which should always be used as a source of
symmetry information in preference to the above space-group names.
They are only intended as comments.
;
_shelx_estimated_absorpt_t_min 0.970
_shelx_estimated_absorpt_t_max 0.983

loop_
_space_group_symop_operation_xyz
'x, y, z'
'-x, y+1/2, -z+1/2'
'-x, -y, -z'
'x, -y-1/2, z-1/2'

loop_
_atom_site_label
_atom_site_type_symbol
_atom_site_fract_x
_atom_site_fract_y
_atom_site_fract_z
_atom_site_U_iso_or_equiv
_atom_site_adp_type
_atom_site_occupancy
_atom_site_site_symmetry_order
_atom_site_calc_flag
_atom_site_refinement_flags_posn
_atom_site_refinement_flags_adp
_atom_site_refinement_flags_occupancy
_atom_site_disorder_assembly
_atom_site_disorder_group
C1 C 0.9128(2) 0.5180(7) 0.2709(3) 0.0414(14) Uani 1 1 d . . . . .
C2 C 0.9681(2) 0.5212(7) 0.3103(3) 0.0391(13) Uani 1 1 d . . . . .
C3 C 0.9762(2) 0.6155(6) 0.3712(3) 0.0418(14) Uani 1 1 d . . . . .
C4 C 1.0254(2) 0.6664(7) 0.4327(3) 0.0410(14) Uani 1 1 d . . . . .
C5 C 1.0646(2) 0.5516(7) 0.4747(3) 0.0415(15) Uani 1 1 d . . . . .
C6 C 1.1065(2) 0.6058(8) 0.5338(3) 0.0456(15) Uani 1 1 d . . . . .
H6 H 1.132381 0.528411 0.561406 0.055 Uiso 1 1 calc R U . . .
C7 C 1.1096(2) 0.7768(8) 0.5514(3) 0.0415(15) Uani 1 1 d . . . . .
C8 C 1.0736(3) 0.8951(7) 0.5112(4) 0.0516(17) Uani 1 1 d . . . . .
H8 H 1.077222 1.010941 0.523629 0.062 Uiso 1 1 calc R U . . .
C9 C 1.0316(3) 0.8390(7) 0.4513(4) 0.0459(15) Uani 1 1 d . . . . .
H9 H 1.007013 0.918652 0.422856 0.055 Uiso 1 1 calc R U . . .
C10 C 0.8799(2) 0.4493(8) 0.2016(3) 0.0485(15) Uani 1 1 d . . . . .
C11 C 0.8639(3) 0.2779(8) 0.1872(4) 0.0466(16) Uani 1 1 d . . . . .
C12 C 0.8309(3) 0.2239(10) 0.1183(5) 0.065(2) Uani 1 1 d . . . . .
H12 H 0.820753 0.109507 0.108003 0.079 Uiso 1 1 calc R U . . .
C13 C 0.8149(3) 0.3470(10) 0.0683(4) 0.0573(18) Uani 1 1 d . . . . .
C14 C 0.8302(3) 0.5185(10) 0.0775(4) 0.068(2) Uani 1 1 d . . . . .
H14 H 0.819434 0.596779 0.040119 0.082 Uiso 1 1 calc R U . . .
C15 C 0.8629(3) 0.5664(9) 0.1471(4) 0.0642(19) Uani 1 1 d . . . . .
H15 H 0.873393 0.680804 0.156549 0.077 Uiso 1 1 calc R U . . .
C16 C 0.4143(2) 0.9853(7) 0.1434(3) 0.0382(13) Uani 1 1 d . . . . .
C17 C 0.4697(2) 0.9952(7) 0.1601(3) 0.0386(13) Uani 1 1 d . . . . .
C18 C 0.4765(2) 1.0947(6) 0.1073(3) 0.0331(12) Uani 1 1 d . . . . .
C19 C 0.5252(2) 1.1576(6) 0.0941(3) 0.0348(13) Uani 1 1 d . . . . .
C20 C 0.5663(2) 1.0511(6) 0.0905(3) 0.0359(13) Uani 1 1 d . . . . .
C21 C 0.6085(2) 1.1124(7) 0.0741(3) 0.0442(14) Uani 1 1 d . . . . .
H21 H 0.635379 1.039541 0.071850 0.053 Uiso 1 1 calc R U . . .
C22 C 0.6091(3) 1.2848(7) 0.0613(3) 0.0448(15) Uani 1 1 d . . . . .
C23 C 0.5707(2) 1.3965(7) 0.0658(3) 0.0494(16) Uani 1 1 d . . . . .
H23 H 0.572891 1.513549 0.057584 0.059 Uiso 1 1 calc R U . . .
C24 C 0.5285(2) 1.3331(6) 0.0826(3) 0.0408(14) Uani 1 1 d . . . . .
H24 H 0.502576 1.407879 0.086193 0.049 Uiso 1 1 calc R U . . .
C25 C 0.3815(2) 0.9062(7) 0.1807(3) 0.0453(15) Uani 1 1 d . . . . .
C26 C 0.3657(2) 0.7328(8) 0.1739(3) 0.0446(15) Uani 1 1 d . . . . .
C27 C 0.3332(2) 0.6713(9) 0.2076(3) 0.0535(17) Uani 1 1 d . . . . .
H27 H 0.322462 0.556639 0.202676 0.064 Uiso 1 1 calc R U . . .
C28 C 0.3171(2) 0.7802(10) 0.2480(4) 0.0601(18) Uani 1 1 d . . . . .
C29 C 0.3319(3) 0.9528(10) 0.2569(4) 0.0660(19) Uani 1 1 d . . . . .
H29 H 0.320441 1.024806 0.284873 0.079 Uiso 1 1 calc R U . . .
C30 C 0.3643(3) 1.0144(9) 0.2229(4) 0.0590(18) Uani 1 1 d . . . . .
H30 H 0.374802 1.129375 0.228271 0.071 Uiso 1 1 calc R U . . .
N1 N 0.9291(2) 0.6690(6) 0.3714(3) 0.0518(13) Uani 1 1 d . . . . .
H1 H 0.923701 0.727957 0.403794 0.062 Uiso 1 1 calc R U . . .
N2 N 0.8915(2) 0.6112(6) 0.3095(3) 0.0511(13) Uani 1 1 d . . . . .
N3 N 1.0617(2) 0.3673(6) 0.4602(3) 0.0481(13) Uani 1 1 d . . . . .
N4 N 1.1542(2) 0.8327(9) 0.6153(3) 0.0623(15) Uani 1 1 d . . . . .
N5 N 0.8792(2) 0.1460(7) 0.2422(4) 0.0607(15) Uani 1 1 d . . . . .
N6 N 0.7807(3) 0.2908(13) -0.0063(4) 0.075(2) Uani 1 1 d . . . . .
N7 N 1.0077(2) 0.4462(7) 0.2875(3) 0.0515(13) Uani 1 1 d . . . . .
N8 N 0.42944(18) 1.1479(6) 0.0616(3) 0.0434(12) Uani 1 1 d . . . . .
N9 N 0.39268(19) 1.0787(6) 0.0847(3) 0.0464(12) Uani 1 1 d . . . . .
H9A H 0.358518 1.093887 0.063478 0.056 Uiso 1 1 calc R U . . .
N10 N 0.5088(2) 0.9231(7) 0.2201(3) 0.0541(14) Uani 1 1 d . . . . .
N11 N 0.5659(2) 0.8649(6) 0.1020(3) 0.0459(12) Uani 1 1 d . . . . .
N12 N 0.6533(2) 1.3535(7) 0.0415(3) 0.0564(14) Uani 1 1 d . . . . .
N13 N 0.3826(2) 0.6082(7) 0.1324(3) 0.0596(14) Uani 1 1 d . . . . .
N14 N 0.2817(3) 0.7115(13) 0.2818(4) 0.081(2) Uani 1 1 d . . . . .
O1 O 0.9922(2) 0.3730(8) 0.2295(3) 0.0909(18) Uani 1 1 d . . . . .
O2 O 1.0547(2) 0.4575(6) 0.3260(3) 0.0635(12) Uani 1 1 d . . . . .
O3 O 0.9165(3) 0.1731(6) 0.2972(3) 0.0825(16) Uani 1 1 d . . . . .
O4 O 0.8535(2) 0.0083(6) 0.2289(3) 0.0866(16) Uani 1 1 d . . . . .
O5 O 0.7750(2) 0.1396(10) -0.0176(3) 0.101(2) Uani 1 1 d . . . . .
O6 O 0.7620(3) 0.4031(11) -0.0491(4) 0.112(2) Uani 1 1 d . . . . .
O7 O 1.01701(18) 0.2991(5) 0.4365(3) 0.0600(12) Uani 1 1 d . . . . .
O8 O 1.10401(18) 0.2914(5) 0.4738(3) 0.0673(13) Uani 1 1 d . . . . .
O9 O 1.1794(2) 0.7217(9) 0.6557(3) 0.0850(17) Uani 1 1 d . . . . .
O10 O 1.1604(2) 0.9873(7) 0.6255(3) 0.0912(18) Uani 1 1 d . . . . .
O11 O 0.55635(17) 0.9413(6) 0.2288(2) 0.0634(13) Uani 1 1 d . . . . .
O12 O 0.4947(2) 0.8456(7) 0.2621(3) 0.0849(17) Uani 1 1 d . . . . .
O13 O 0.52262(17) 0.7892(5) 0.0813(2) 0.0545(11) Uani 1 1 d . . . . .
O14 O 0.61015(18) 0.7930(5) 0.1302(3) 0.0669(14) Uani 1 1 d . . . . .
O15 O 0.6815(2) 1.2504(6) 0.0239(3) 0.0704(15) Uani 1 1 d . . . . .
O16 O 0.6600(2) 1.5072(6) 0.0453(3) 0.0821(16) Uani 1 1 d . . . . .
O17 O 0.4194(2) 0.6482(6) 0.1129(3) 0.0794(16) Uani 1 1 d . . . . .
O18 O 0.3591(2) 0.4715(6) 0.1175(3) 0.0800(14) Uani 1 1 d . . . . .
O19 O 0.2735(2) 0.5575(10) 0.2791(4) 0.110(2) Uani 1 1 d . . . . .
O20 O 0.2637(2) 0.8123(12) 0.3123(3) 0.114(3) Uani 1 1 d . . . . .
C31 C 0.2689(4) 0.3382(13) 0.4229(6) 0.108(3) Uani 1 1 d . . . . .
H31A H 0.263869 0.460411 0.416805 0.161 Uiso 1 1 calc R U . . .
H31B H 0.234860 0.281171 0.400804 0.161 Uiso 1 1 calc R U . . .
H31C H 0.293252 0.300064 0.401388 0.161 Uiso 1 1 calc R U . . .
O21 O 0.2918(2) 0.2966(7) 0.4999(4) 0.099(2) Uani 1 1 d . . . . .
H21A H 0.296410 0.192368 0.505071 0.149 Uiso 1 1 calc R U . . .
C32 C 0.2280(5) 0.1993(14) 0.1488(9) 0.171(7) Uani 1 1 d . . . . .
H32A H 0.201564 0.255143 0.108497 0.256 Uiso 1 1 calc R U . . .
H32B H 0.229677 0.079349 0.138530 0.256 Uiso 1 1 calc R U . . .
H32C H 0.262586 0.251320 0.158858 0.256 Uiso 1 1 calc R U . . .
O22 O 0.2125(2) 0.2185(9) 0.2119(5) 0.116(2) Uani 1 1 d . . . . .
H22 H 0.180529 0.194497 0.200545 0.173 Uiso 1 1 d R U . . .

loop_
_atom_site_aniso_label
_atom_site_aniso_U_11
_atom_site_aniso_U_22
_atom_site_aniso_U_33
_atom_site_aniso_U_23
_atom_site_aniso_U_13
_atom_site_aniso_U_12
C1 0.051(4) 0.040(3) 0.041(4) 0.003(3) 0.026(3) -0.001(3)
C2 0.047(3) 0.037(3) 0.047(4) -0.003(3) 0.033(3) 0.000(3)
C3 0.057(4) 0.026(3) 0.051(4) 0.007(3) 0.031(3) 0.001(3)
C4 0.045(3) 0.035(3) 0.051(4) 0.007(3) 0.027(3) 0.006(3)
C5 0.045(3) 0.034(3) 0.058(4) 0.010(3) 0.033(3) 0.000(3)
C6 0.038(3) 0.043(3) 0.063(4) 0.004(3) 0.027(3) 0.001(3)
C7 0.046(4) 0.045(4) 0.036(4) -0.006(3) 0.019(3) -0.008(3)
C8 0.073(4) 0.028(3) 0.067(5) -0.003(3) 0.041(4) -0.008(3)
C9 0.052(4) 0.026(3) 0.066(5) 0.003(3) 0.028(4) 0.004(3)
C10 0.045(4) 0.052(4) 0.059(4) 0.001(3) 0.031(3) -0.005(3)
C11 0.041(4) 0.045(4) 0.057(5) -0.004(3) 0.023(3) -0.002(3)
C12 0.062(5) 0.065(5) 0.092(6) -0.022(5) 0.055(5) -0.023(4)
C13 0.047(4) 0.078(5) 0.056(5) -0.023(4) 0.030(3) -0.018(3)
C14 0.053(4) 0.088(6) 0.070(5) 0.013(4) 0.029(4) -0.007(4)
C15 0.055(4) 0.062(4) 0.072(5) 0.001(4) 0.019(4) -0.013(3)
C16 0.039(3) 0.034(3) 0.045(4) 0.002(3) 0.020(3) 0.007(2)
C17 0.037(3) 0.041(3) 0.040(4) 0.003(3) 0.017(3) -0.002(2)
C18 0.032(3) 0.029(3) 0.035(3) -0.002(2) 0.010(3) 0.005(2)
C19 0.045(3) 0.028(3) 0.037(3) -0.005(2) 0.022(3) -0.001(2)
C20 0.044(3) 0.027(3) 0.038(3) 0.003(2) 0.017(3) 0.006(2)
C21 0.042(3) 0.048(4) 0.047(4) 0.001(3) 0.021(3) 0.001(3)
C22 0.053(4) 0.041(4) 0.043(4) -0.005(3) 0.021(3) -0.009(3)
C23 0.056(4) 0.027(3) 0.067(4) -0.003(3) 0.025(3) -0.002(3)
C24 0.049(3) 0.028(3) 0.045(4) -0.002(2) 0.017(3) 0.003(2)
C25 0.031(3) 0.049(4) 0.051(4) 0.005(3) 0.010(3) -0.005(3)
C26 0.038(4) 0.049(4) 0.036(4) 0.005(3) 0.003(3) -0.005(3)
C27 0.035(3) 0.080(5) 0.040(4) 0.012(3) 0.008(3) -0.019(3)
C28 0.033(3) 0.096(6) 0.046(4) 0.009(4) 0.010(3) -0.018(3)
C29 0.062(4) 0.078(5) 0.070(5) -0.009(4) 0.038(4) -0.002(4)
C30 0.060(4) 0.064(4) 0.065(5) -0.008(3) 0.037(4) -0.010(3)
N1 0.057(3) 0.055(3) 0.053(4) -0.002(3) 0.033(3) 0.010(2)
N2 0.056(3) 0.056(3) 0.045(3) 0.000(2) 0.023(3) 0.007(3)
N3 0.060(4) 0.037(3) 0.051(3) 0.004(2) 0.026(3) 0.008(3)
N4 0.066(4) 0.059(4) 0.070(4) -0.013(3) 0.034(4) -0.014(3)
N5 0.062(4) 0.048(3) 0.091(5) -0.001(3) 0.051(4) -0.001(3)
N6 0.051(4) 0.115(6) 0.073(6) -0.012(5) 0.039(4) -0.022(4)
N7 0.045(3) 0.066(4) 0.053(4) -0.007(3) 0.029(3) -0.004(3)
N8 0.040(3) 0.042(3) 0.053(3) 0.004(2) 0.022(2) 0.001(2)
N9 0.036(3) 0.054(3) 0.050(3) 0.002(2) 0.017(2) 0.004(2)
N10 0.050(3) 0.056(3) 0.056(4) 0.013(3) 0.020(3) -0.002(3)
N11 0.056(3) 0.028(3) 0.060(3) -0.008(2) 0.028(3) -0.002(2)
N12 0.064(4) 0.051(3) 0.063(4) 0.003(3) 0.034(3) -0.018(3)
N13 0.051(3) 0.053(4) 0.069(4) -0.010(3) 0.017(3) -0.005(3)
N14 0.048(4) 0.135(7) 0.054(5) 0.007(4) 0.014(4) -0.015(4)
O1 0.071(4) 0.123(5) 0.089(4) -0.045(4) 0.041(3) 0.004(3)
O2 0.055(3) 0.086(3) 0.063(3) -0.007(3) 0.037(3) 0.001(2)
O3 0.096(4) 0.066(3) 0.070(4) 0.006(3) 0.013(3) -0.014(3)
O4 0.088(4) 0.055(3) 0.137(5) -0.002(3) 0.064(4) -0.021(3)
O5 0.091(4) 0.121(5) 0.097(5) -0.046(4) 0.040(4) -0.018(4)
O6 0.094(4) 0.158(7) 0.070(4) 0.010(4) 0.015(4) -0.042(4)
O7 0.063(3) 0.039(3) 0.081(4) 0.004(2) 0.030(3) -0.009(2)
O8 0.067(3) 0.053(3) 0.083(4) 0.008(2) 0.028(3) 0.026(2)
O9 0.070(4) 0.081(4) 0.081(4) -0.007(3) 0.003(4) -0.011(3)
O10 0.102(5) 0.067(4) 0.091(4) -0.019(3) 0.022(3) -0.027(3)
O11 0.037(3) 0.088(3) 0.057(3) 0.006(2) 0.009(2) -0.006(2)
O12 0.062(3) 0.111(4) 0.078(4) 0.050(3) 0.021(3) -0.005(3)
O13 0.059(3) 0.033(2) 0.079(3) -0.011(2) 0.034(3) -0.010(2)
O14 0.059(3) 0.039(3) 0.101(4) 0.018(2) 0.030(3) 0.012(2)
O15 0.067(3) 0.076(3) 0.088(4) -0.002(3) 0.051(3) -0.007(3)
O16 0.084(4) 0.059(3) 0.117(5) 0.003(3) 0.053(3) -0.027(3)
O17 0.078(3) 0.064(3) 0.111(4) -0.025(3) 0.053(3) -0.016(3)
O18 0.090(4) 0.054(3) 0.093(4) -0.023(3) 0.030(3) -0.022(3)
O19 0.070(4) 0.141(6) 0.119(5) 0.042(5) 0.037(4) -0.032(4)
O20 0.067(4) 0.209(9) 0.074(4) -0.026(4) 0.036(3) -0.048(4)
C31 0.088(6) 0.111(8) 0.113(8) 0.014(7) 0.027(6) 0.006(5)
O21 0.070(4) 0.066(3) 0.154(7) 0.004(4) 0.034(4) 0.009(3)
C32 0.088(7) 0.075(7) 0.33(2) 0.032(10) 0.051(11) 0.017(6)
O22 0.055(3) 0.102(5) 0.185(7) 0.026(5) 0.040(4) -0.012(3)

loop_
_atom_type_symbol
_atom_type_description
_atom_type_scat_dispersion_real
_atom_type_scat_dispersion_imag
_atom_type_scat_source
C C 0.0033 0.0016 'International Tables Vol C Tables 4.2.6.8 and 6.1.1.4'
N N 0.0061 0.0033 'International Tables Vol C Tables 4.2.6.8 and 6.1.1.4'
O O 0.0106 0.0060 'International Tables Vol C Tables 4.2.6.8 and 6.1.1.4'
H H 0.0000 0.0000 'International Tables Vol C Tables 4.2.6.8 and 6.1.1.4'

loop_
_geom_angle_atom_site_label_1
_geom_angle_atom_site_label_2
_geom_angle_atom_site_label_3
_geom_angle
_geom_angle_site_symmetry_1
_geom_angle_site_symmetry_3
_geom_angle_publ_flag
N2 C1 C2 104.5(5) . . ?
N2 C1 C10 121.9(5) . . ?
C2 C1 C10 133.5(5) . . ?
C3 C2 C1 107.2(5) . . ?
C3 C2 N7 128.4(5) . . ?
C1 C2 N7 124.3(5) . . ?
N1 C3 C2 109.9(5) . . ?
N1 C3 C4 117.1(5) . . ?
C2 C3 C4 133.0(5) . . ?
C9 C4 C5 117.7(6) . . ?
C9 C4 C3 117.7(5) . . ?
C5 C4 C3 124.6(5) . . ?
C6 C5 C4 121.3(5) . . ?
C6 C5 N3 116.4(5) . . ?
C4 C5 N3 122.2(5) . . ?
C5 C6 C7 118.6(6) . . ?
C8 C7 C6 122.6(6) . . ?
C8 C7 N4 119.4(6) . . ?
C6 C7 N4 118.0(6) . . ?
C7 C8 C9 118.3(5) . . ?
C8 C9 C4 121.4(6) . . ?
C15 C10 C11 118.7(6) . . ?
C15 C10 C1 115.8(5) . . ?
C11 C10 C1 125.4(6) . . ?
C10 C11 C12 121.4(6) . . ?
C10 C11 N5 122.3(6) . . ?
C12 C11 N5 116.3(6) . . ?
C13 C12 C11 116.3(6) . . ?
C12 C13 C14 126.1(7) . . ?
C12 C13 N6 117.0(7) . . ?
C14 C13 N6 116.7(7) . . ?
C13 C14 C15 115.5(7) . . ?
C10 C15 C14 122.0(6) . . ?
N9 C16 C17 104.6(4) . . ?
N9 C16 C25 122.7(5) . . ?
C17 C16 C25 132.5(5) . . ?
N10 C17 C18 128.9(5) . . ?
N10 C17 C16 124.8(5) . . ?
C18 C17 C16 106.2(5) . . ?
N8 C18 C17 110.5(5) . . ?
N8 C18 C19 115.7(5) . . ?
C17 C18 C19 133.7(5) . . ?
C24 C19 C20 117.8(5) . . ?
C24 C19 C18 117.5(4) . . ?
C20 C19 C18 124.6(4) . . ?
C21 C20 C19 122.8(5) . . ?
C21 C20 N11 115.7(5) . . ?
C19 C20 N11 121.5(5) . . ?
C22 C21 C20 117.0(5) . . ?
C21 C22 C23 122.9(6) . . ?
C21 C22 N12 118.1(6) . . ?
C23 C22 N12 119.0(5) . . ?
C22 C23 C24 119.5(5) . . ?
C23 C24 C19 120.0(5) . . ?
C30 C25 C26 118.6(6) . . ?
C30 C25 C16 117.4(5) . . ?
C26 C25 C16 124.0(5) . . ?
C27 C26 C25 120.4(6) . . ?
C27 C26 N13 116.7(5) . . ?
C25 C26 N13 122.9(6) . . ?
C28 C27 C26 119.4(6) . . ?
C27 C28 C29 122.5(6) . . ?
C27 C28 N14 117.9(7) . . ?
C29 C28 N14 119.6(7) . . ?
C30 C29 C28 118.1(6) . . ?
C29 C30 C25 120.9(6) . . ?
C3 N1 N2 105.5(5) . . ?
C1 N2 N1 112.8(5) . . ?
O8 N3 O7 124.6(5) . . ?
O8 N3 C5 117.3(5) . . ?
O7 N3 C5 118.1(5) . . ?
O9 N4 O10 125.6(7) . . ?
O9 N4 C7 116.9(6) . . ?
O10 N4 C7 117.3(6) . . ?
O3 N5 O4 123.3(6) . . ?
O3 N5 C11 119.0(6) . . ?
O4 N5 C11 117.7(7) . . ?
O5 N6 O6 126.0(8) . . ?
O5 N6 C13 117.5(8) . . ?
O6 N6 C13 116.6(8) . . ?
O2 N7 O1 122.9(5) . . ?
O2 N7 C2 118.7(5) . . ?
O1 N7 C2 118.5(5) . . ?
C18 N8 N9 104.9(4) . . ?
C16 N9 N8 113.7(4) . . ?
O12 N10 O11 122.4(5) . . ?
O12 N10 C17 119.1(5) . . ?
O11 N10 C17 118.5(5) . . ?
O13 N11 O14 124.0(5) . . ?
O13 N11 C20 118.7(5) . . ?
O14 N11 C20 117.2(5) . . ?
O16 N12 O15 124.6(5) . . ?
O16 N12 C22 116.8(6) . . ?
O15 N12 C22 118.6(5) . . ?
O18 N13 O17 122.9(6) . . ?
O18 N13 C26 118.5(6) . . ?
O17 N13 C26 118.6(5) . . ?
O20 N14 O19 124.1(8) . . ?
O20 N14 C28 117.4(8) . . ?
O19 N14 C28 118.5(8) . . ?

loop_
_geom_bond_atom_site_label_1
_geom_bond_atom_site_label_2
_geom_bond_distance
_geom_bond_site_symmetry_2
_geom_bond_publ_flag
C1 N2 1.346(7) . ?
C1 C2 1.392(8) . ?
C1 C10 1.453(8) . ?
C2 C3 1.386(8) . ?
C2 N7 1.432(7) . ?
C3 N1 1.328(7) . ?
C3 C4 1.487(8) . ?
C4 C9 1.386(7) . ?
C4 C5 1.397(8) . ?
C5 C6 1.364(8) . ?
C5 N3 1.458(7) . ?
C6 C7 1.370(8) . ?
C7 C8 1.359(9) . ?
C7 N4 1.460(8) . ?
C8 C9 1.379(9) . ?
C10 C15 1.372(9) . ?
C10 C11 1.396(8) . ?
C11 C12 1.410(10) . ?
C11 N5 1.458(9) . ?
C12 C13 1.343(11) . ?
C13 C14 1.386(10) . ?
C13 N6 1.511(10) . ?
C14 C15 1.406(10) . ?
C16 N9 1.328(7) . ?
C16 C17 1.394(7) . ?
C16 C25 1.495(8) . ?
C17 N10 1.390(7) . ?
C17 C18 1.391(7) . ?
C18 N8 1.318(7) . ?
C18 C19 1.509(7) . ?
C19 C24 1.392(7) . ?
C19 C20 1.402(7) . ?
C20 C21 1.382(7) . ?
C20 N11 1.466(7) . ?
C21 C22 1.366(8) . ?
C22 C23 1.376(8) . ?
C22 N12 1.489(8) . ?
C23 C24 1.389(8) . ?
C25 C30 1.400(9) . ?
C25 C26 1.404(8) . ?
C26 C27 1.382(9) . ?
C26 N13 1.465(9) . ?
C27 C28 1.359(9) . ?
C28 C29 1.391(10) . ?
C28 N14 1.465(9) . ?
C29 C30 1.384(9) . ?
N1 N2 1.358(7) . ?
N3 O8 1.214(6) . ?
N3 O7 1.230(6) . ?
N4 O9 1.206(8) . ?
N4 O10 1.219(7) . ?
N5 O3 1.204(7) . ?
N5 O4 1.246(7) . ?
N6 O5 1.195(8) . ?
N6 O6 1.199(9) . ?
N7 O2 1.210(6) . ?
N7 O1 1.233(7) . ?
N8 N9 1.354(6) . ?
N10 O12 1.216(7) . ?
N10 O11 1.227(6) . ?
N11 O13 1.225(6) . ?
N11 O14 1.237(6) . ?
N12 O16 1.205(6) . ?
N12 O15 1.241(7) . ?
N13 O18 1.213(6) . ?
N13 O17 1.235(7) . ?
N14 O20 1.208(10) . ?
N14 O19 1.214(10) . ?
C31 O21 1.486(12) . ?
C32 O22 1.501(18) . ?

loop_
_geom_hbond_atom_site_label_D
_geom_hbond_atom_site_label_H
_geom_hbond_atom_site_label_A
_geom_hbond_distance_DH
_geom_hbond_distance_HA
_geom_hbond_distance_DA
_geom_hbond_angle_DHA
_geom_hbond_site_symmetry_A
_geom_hbond_publ_flag
O22 H22 N2 0.82 1.97 2.781(7) 168.9 2_645 yes
C32 H32A O10 0.96 2.37 2.963(12) 119.3 4_475 yes
O21 H21A O18 0.82 2.60 3.170(8) 127.8 4_566 yes
O21 H21A O16 0.82 2.32 2.911(7) 129.1 2_635 yes
C31 H31C O16 0.96 2.63 3.120(11) 112.3 2_635 yes
N9 H9A O21 0.86 1.96 2.774(8) 157.3 4_575 yes
C23 H23 O14 0.93 2.60 3.358(7) 138.6 1_565 yes
C14 H14 O8 0.93 2.65 3.177(8) 116.6 2_755 yes
C8 H8 O8 0.93 2.62 3.344(7) 135.7 1_565 yes

loop_
_geom_torsion_atom_site_label_1
_geom_torsion_atom_site_label_2
_geom_torsion_atom_site_label_3
_geom_torsion_atom_site_label_4
_geom_torsion
_geom_torsion_site_symmetry_1
_geom_torsion_site_symmetry_2
_geom_torsion_site_symmetry_3
_geom_torsion_site_symmetry_4
_geom_torsion_publ_flag
N2 C1 C2 C3 0.9(6) . . . . ?
C10 C1 C2 C3 176.0(6) . . . . ?
N2 C1 C2 N7 -176.3(5) . . . . ?
C10 C1 C2 N7 -1.1(10) . . . . ?
C1 C2 C3 N1 0.3(6) . . . . ?
N7 C2 C3 N1 177.2(5) . . . . ?
C1 C2 C3 C4 -178.9(5) . . . . ?
N7 C2 C3 C4 -2.0(10) . . . . ?
N1 C3 C4 C9 -50.8(7) . . . . ?
C2 C3 C4 C9 128.3(7) . . . . ?
N1 C3 C4 C5 126.4(6) . . . . ?
C2 C3 C4 C5 -54.5(9) . . . . ?
C9 C4 C5 C6 2.6(8) . . . . ?
C3 C4 C5 C6 -174.6(5) . . . . ?
C9 C4 C5 N3 179.6(5) . . . . ?
C3 C4 C5 N3 2.3(8) . . . . ?
C4 C5 C6 C7 0.0(8) . . . . ?
N3 C5 C6 C7 -177.1(5) . . . . ?
C5 C6 C7 C8 -2.3(9) . . . . ?
C5 C6 C7 N4 179.2(5) . . . . ?
C6 C7 C8 C9 1.9(9) . . . . ?
N4 C7 C8 C9 -179.7(5) . . . . ?
C7 C8 C9 C4 0.9(9) . . . . ?
C5 C4 C9 C8 -3.0(9) . . . . ?
C3 C4 C9 C8 174.4(5) . . . . ?
N2 C1 C10 C15 74.9(7) . . . . ?
C2 C1 C10 C15 -99.6(8) . . . . ?
N2 C1 C10 C11 -103.8(7) . . . . ?
C2 C1 C10 C11 81.7(8) . . . . ?
C15 C10 C11 C12 0.0(9) . . . . ?
C1 C10 C11 C12 178.7(5) . . . . ?
C15 C10 C11 N5 -178.7(6) . . . . ?
C1 C10 C11 N5 0.0(9) . . . . ?
C10 C11 C12 C13 -1.5(9) . . . . ?
N5 C11 C12 C13 177.2(6) . . . . ?
C11 C12 C13 C14 3.6(10) . . . . ?
C11 C12 C13 N6 178.6(5) . . . . ?
C12 C13 C14 C15 -3.8(10) . . . . ?
N6 C13 C14 C15 -178.8(6) . . . . ?
C11 C10 C15 C14 -0.2(9) . . . . ?
C1 C10 C15 C14 -179.0(6) . . . . ?
C13 C14 C15 C10 1.9(10) . . . . ?
N9 C16 C17 N10 176.6(5) . . . . ?
C25 C16 C17 N10 1.5(10) . . . . ?
N9 C16 C17 C18 -1.2(6) . . . . ?
C25 C16 C17 C18 -176.2(6) . . . . ?
N10 C17 C18 N8 -176.0(5) . . . . ?
C16 C17 C18 N8 1.6(6) . . . . ?
N10 C17 C18 C19 1.0(10) . . . . ?
C16 C17 C18 C19 178.6(5) . . . . ?
N8 C18 C19 C24 49.3(7) . . . . ?
C17 C18 C19 C24 -127.6(6) . . . . ?
N8 C18 C19 C20 -128.6(6) . . . . ?
C17 C18 C19 C20 54.5(9) . . . . ?
C24 C19 C20 C21 -2.0(8) . . . . ?
C18 C19 C20 C21 175.9(5) . . . . ?
C24 C19 C20 N11 180.0(5) . . . . ?
C18 C19 C20 N11 -2.1(9) . . . . ?
C19 C20 C21 C22 0.1(8) . . . . ?
N11 C20 C21 C22 178.3(5) . . . . ?
C20 C21 C22 C23 1.6(9) . . . . ?
C20 C21 C22 N12 -178.3(5) . . . . ?
C21 C22 C23 C24 -1.3(10) . . . . ?
N12 C22 C23 C24 178.6(6) . . . . ?
C22 C23 C24 C19 -0.6(9) . . . . ?
C20 C19 C24 C23 2.2(8) . . . . ?
C18 C19 C24 C23 -175.9(5) . . . . ?
N9 C16 C25 C30 -77.8(8) . . . . ?
C17 C16 C25 C30 96.5(7) . . . . ?
N9 C16 C25 C26 100.0(7) . . . . ?
C17 C16 C25 C26 -85.7(8) . . . . ?
C30 C25 C26 C27 0.8(9) . . . . ?
C16 C25 C26 C27 -177.0(6) . . . . ?
C30 C25 C26 N13 -178.5(6) . . . . ?
C16 C25 C26 N13 3.7(9) . . . . ?
C25 C26 C27 C28 -0.6(9) . . . . ?
N13 C26 C27 C28 178.8(6) . . . . ?
C26 C27 C28 C29 0.1(10) . . . . ?
C26 C27 C28 N14 178.8(6) . . . . ?
C27 C28 C29 C30 0.1(10) . . . . ?
N14 C28 C29 C30 -178.5(6) . . . . ?
C28 C29 C30 C25 0.2(10) . . . . ?
C26 C25 C30 C29 -0.6(9) . . . . ?
C16 C25 C30 C29 177.3(6) . . . . ?
C2 C3 N1 N2 -1.2(6) . . . . ?
C4 C3 N1 N2 178.1(5) . . . . ?
C2 C1 N2 N1 -1.7(6) . . . . ?
C10 C1 N2 N1 -177.6(5) . . . . ?
C3 N1 N2 C1 1.9(6) . . . . ?
C6 C5 N3 O8 -36.3(7) . . . . ?
C4 C5 N3 O8 146.5(6) . . . . ?
C6 C5 N3 O7 142.3(5) . . . . ?
C4 C5 N3 O7 -34.9(8) . . . . ?
C8 C7 N4 O9 167.4(6) . . . . ?
C6 C7 N4 O9 -14.0(8) . . . . ?
C8 C7 N4 O10 -7.6(8) . . . . ?
C6 C7 N4 O10 170.9(6) . . . . ?
C10 C11 N5 O3 -18.2(9) . . . . ?
C12 C11 N5 O3 163.0(6) . . . . ?
C10 C11 N5 O4 163.4(6) . . . . ?
C12 C11 N5 O4 -15.3(8) . . . . ?
C12 C13 N6 O5 -8.1(9) . . . . ?
C14 C13 N6 O5 167.3(6) . . . . ?
C12 C13 N6 O6 172.6(6) . . . . ?
C14 C13 N6 O6 -11.9(9) . . . . ?
C3 C2 N7 O2 3.1(9) . . . . ?
C1 C2 N7 O2 179.6(5) . . . . ?
C3 C2 N7 O1 -176.7(6) . . . . ?
C1 C2 N7 O1 -0.3(8) . . . . ?
C17 C18 N8 N9 -1.3(6) . . . . ?
C19 C18 N8 N9 -178.9(4) . . . . ?
C17 C16 N9 N8 0.4(6) . . . . ?
C25 C16 N9 N8 176.1(5) . . . . ?
C18 N8 N9 C16 0.5(6) . . . . ?
C18 C17 N10 O12 176.8(6) . . . . ?
C16 C17 N10 O12 -0.4(9) . . . . ?
C18 C17 N10 O11 -2.7(9) . . . . ?
C16 C17 N10 O11 -179.9(5) . . . . ?
C21 C20 N11 O13 -143.0(5) . . . . ?
C19 C20 N11 O13 35.3(8) . . . . ?
C21 C20 N11 O14 34.6(7) . . . . ?
C19 C20 N11 O14 -147.2(6) . . . . ?
C21 C22 N12 O16 -164.5(6) . . . . ?
C23 C22 N12 O16 15.6(9) . . . . ?
C21 C22 N12 O15 13.9(9) . . . . ?
C23 C22 N12 O15 -166.0(6) . . . . ?
C27 C26 N13 O18 15.1(9) . . . . ?
C25 C26 N13 O18 -165.6(6) . . . . ?
C27 C26 N13 O17 -166.3(6) . . . . ?
C25 C26 N13 O17 13.1(9) . . . . ?
C27 C28 N14 O20 -173.6(7) . . . . ?
C29 C28 N14 O20 5.1(10) . . . . ?
C27 C28 N14 O19 8.4(10) . . . . ?
C29 C28 N14 O19 -172.9(7) . . . . ?
